data_7045648
loop_
_publ_author_name
'Maser, Leon'
'Herritsch, Jan'
'Langer, Robert'

_publ_section_title
;
 Carbodiphosphorane-based nickel pincer complexes and their (de)protonated
 analogues: dimerisation, ligand tautomers and proton affinities.
;
_journal_issue 31
_journal_name_full 'Dalton transactions (Cambridge, England : 2003)'
_journal_page_first 10544
_journal_page_last 10552
_journal_paper_doi 10.1039/c7dt04930g
_journal_volume 47
_journal_year 2018
_chemical_formula_moiety 'C51 H45 Cl Ni P4, 2(B F4)'
_chemical_formula_sum 'C51 H45 B2 Cl F8 Ni P4'
_chemical_formula_weight 1049.53
_space_group_crystal_system monoclinic
_space_group_IT_number 14
_space_group_name_Hall '-P 2ybc'
_space_group_name_H-M_alt 'P 1 21/c 1'
_symmetry_space_group_name_Hall '-P 2ybc'
_symmetry_space_group_name_H-M 'P 1 21/c 1'
_atom_sites_solution_hydrogens geom
_atom_sites_solution_primary dual
_audit_creation_date 2018-01-31
_audit_creation_method
;
Olex2 1.2
(compiled 2017.08.10 svn.r3458 for OlexSys, GUI svn.r5381)
;
_audit_update_record
;
2018-01-31 deposited with the CCDC.
2018-02-15 downloaded from the CCDC.
;
_cell_angle_alpha 90
_cell_angle_beta 97.295(2)
_cell_angle_gamma 90
_cell_formula_units_Z 4
_cell_length_a 12.2896(6)
_cell_length_b 18.9342(10)
_cell_length_c 20.4715(11)
_cell_measurement_reflns_used 9918
_cell_measurement_temperature 100.0
_cell_measurement_theta_max 24.919
_cell_measurement_theta_min 2.276
_cell_volume 4725.0(4)
_computing_cell_refinement 'APEX3 v2016.1-0 (Bruker AXS)'
_computing_data_collection 'Bruker Instrument Service v3.0.26'
_computing_data_reduction 'SAINT v8.37A (Bruker, 2015)'
_computing_molecular_graphics 'Olex2 (Dolomanov et al., 2009)'
_computing_publication_material 'Olex2 (Dolomanov et al., 2009)'
_computing_structure_refinement 'ShelXL (Sheldrick, 2015)'
_computing_structure_solution 'ShelXT (Sheldrick, 2015)'
_diffrn_ambient_temperature 100.0
_diffrn_detector 'Photon 100'
_diffrn_detector_area_resol_mean 10.4167
_diffrn_detector_type 'CMOS active pixel sensor'
_diffrn_measured_fraction_theta_full 0.994
_diffrn_measured_fraction_theta_max 0.994
_diffrn_measurement_device 'fixed-chi goniometer'
_diffrn_measurement_device_type 'D8 Quest (Bruker AXS Inc.)'
_diffrn_measurement_method '\f and \w scans'
_diffrn_radiation_monochromator graphite
_diffrn_radiation_type MoK\a
_diffrn_radiation_wavelength 0.71073
_diffrn_reflns_av_R_equivalents 0.0513
_diffrn_reflns_av_unetI/netI 0.0342
_diffrn_reflns_Laue_measured_fraction_full 0.994
_diffrn_reflns_Laue_measured_fraction_max 0.994
_diffrn_reflns_limit_h_max 14
_diffrn_reflns_limit_h_min -14
_diffrn_reflns_limit_k_max 22
_diffrn_reflns_limit_k_min -22
_diffrn_reflns_limit_l_max 24
_diffrn_reflns_limit_l_min -24
_diffrn_reflns_number 48535
_diffrn_reflns_point_group_measured_fraction_full 0.994
_diffrn_reflns_point_group_measured_fraction_max 0.994
_diffrn_reflns_theta_full 24.971
_diffrn_reflns_theta_max 24.971
_diffrn_reflns_theta_min 2.128
_diffrn_source 'I\mS Microfocus Source'
_diffrn_source_type 'sealed tube'
_diffrn_standards_number 0
_exptl_absorpt_coefficient_mu 0.671
_exptl_absorpt_correction_T_max 0.7275
_exptl_absorpt_correction_T_min 0.5245
_exptl_absorpt_correction_type numerical
_exptl_absorpt_process_details
'SADABS-2014/5 (Bruker,2014/5) was used for absorption correction. wR2(int) was 0.1043 before and 0.0668 after correction. The Ratio of minimum to maximum transmission is 0.7210. The \l/2 correction factor is Not present.'
_exptl_crystal_colour 'clear red'
_exptl_crystal_colour_lustre clear
_exptl_crystal_colour_primary red
_exptl_crystal_density_diffrn 1.475
_exptl_crystal_description block
_exptl_crystal_F_000 2152
_exptl_crystal_size_max 0.496
_exptl_crystal_size_mid 0.41
_exptl_crystal_size_min 0.405
_refine_diff_density_max 1.036
_refine_diff_density_min -0.533
_refine_diff_density_rms 0.073
_refine_ls_extinction_method none
_refine_ls_goodness_of_fit_ref 1.027
_refine_ls_hydrogen_treatment constr
_refine_ls_matrix_type full
_refine_ls_number_parameters 604
_refine_ls_number_reflns 8254
_refine_ls_number_restraints 0
_refine_ls_restrained_S_all 1.027
_refine_ls_R_factor_all 0.0571
_refine_ls_R_factor_gt 0.0445
_refine_ls_shift/su_max 0.001
_refine_ls_shift/su_mean 0.000
_refine_ls_structure_factor_coef Fsqd
_refine_ls_weighting_details 'w=1/[\s^2^(Fo^2^)+(0.0435P)^2^+9.3284P] where P=(Fo^2^+2Fc^2^)/3'
_refine_ls_weighting_scheme calc
_refine_ls_wR_factor_gt 0.1034
_refine_ls_wR_factor_ref 0.1118
_reflns_Friedel_coverage 0.000
_reflns_number_gt 6870
_reflns_number_total 8254
_reflns_threshold_expression 'I > 2\s(I)'
_cod_data_source_file c7dt04930g2.cif
_cod_data_source_block lmcdp92_0m_a
_cod_depositor_comments 'Adding full bibliography for 7045645--7045649.cif.'
_cod_database_code 7045648
_shelx_shelxl_version_number 2014/7
_shelx_space_group_comment
;
The symmetry employed for this shelxl refinement is uniquely defined
by the following loop, which should always be used as a source of
symmetry information in preference to the above space-group names.
They are only intended as comments.
;
_shelx_estimated_absorpt_t_max 0.773
_shelx_estimated_absorpt_t_min 0.732
_olex2_refinement_description
;
1. Fixed Uiso
 At 1.2 times of:
  All C(H) groups, All C(H,H) groups
2.a Ternary CH refined with riding coordinates:
 C01E(H01E)
2.b Secondary CH2 refined with riding coordinates:
 C00M(H00A,H00B), C00P(H00C,H00D)
2.c Aromatic/amide H refined with riding coordinates:
 C00J(H00J), C00N(H00N), C00O(H00O), C00Q(H00Q), C00T(H00T), C00U(H00U),
 C00V(H00V), C00W(H00W), C00X(H00X), C00Y(H00Y), C00Z(H00Z), C010(H010),
 C011(H011), C012(H012), C013(H013), C014(H014), C015(H015), C016(H016),
 C017(H017), C018(H018), C019(H019), C01A(H01A), C01B(H01B), C01C(H01C),
 C01D(H01D), C01F(H01F), C01G(H01G), C01H(H01H), C01I(H01I), C01J(H01J),
 C01K(H01K), C01L(H01L), C01M(H01M), C01N(H01N), C01O(H01O), C01P(H01P),
 C01Q(H01Q), C01T(H01T), C01U(H01U), C01V(H01V)
;
_audit_contact_author 'L. Maser'
_olex2_submission_special_instructions 'No special instructions were received'

loop_
_space_group_symop_operation_xyz
'x, y, z'
'-x, y+1/2, -z+1/2'
'-x, -y, -z'
'x, -y-1/2, z-1/2'

loop_
_atom_site_label
_atom_site_type_symbol
_atom_site_fract_x
_atom_site_fract_y
_atom_site_fract_z
_atom_site_U_iso_or_equiv
_atom_site_adp_type
_atom_site_occupancy
_atom_site_site_symmetry_order
_atom_site_calc_flag
_atom_site_refinement_flags_posn
Ni01 Ni 0.73725(3) 0.84524(2) 0.35749(2) 0.02037(11) Uani 1 1 d .
P2 P 0.79052(6) 0.84103(4) 0.46388(4) 0.01972(17) Uani 1 1 d .
P003 P 0.81654(6) 0.69866(4) 0.41915(4) 0.01976(17) Uani 1 1 d .
P004 P 0.69366(6) 0.70008(4) 0.27355(4) 0.02100(17) Uani 1 1 d .
P5 P 0.66646(6) 0.85163(4) 0.25400(4) 0.02076(17) Uani 1 1 d .
Cl06 Cl 0.73321(8) 0.95983(4) 0.36453(4) 0.0357(2) Uani 1 1 d .
F007 F 0.91792(14) 0.78273(10) 0.13584(9) 0.0359(4) Uani 1 1 d .
F008 F 1.07675(16) 0.73350(10) 0.18489(10) 0.0419(5) Uani 1 1 d .
F009 F 0.50374(17) 0.72273(11) 0.45681(9) 0.0401(5) Uani 1 1 d .
F00A F 0.57312(15) 0.70881(12) 0.56317(9) 0.0415(5) Uani 1 1 d .
F00B F 1.07816(18) 0.83901(14) 0.13481(13) 0.0679(8) Uani 1 1 d .
F00C F 1.0054(2) 0.82702(14) 0.23031(11) 0.0665(8) Uani 1 1 d .
F00D F 0.39529(18) 0.73823(17) 0.53728(12) 0.0702(8) Uani 1 1 d .
F00E F 0.4522(2) 0.62899(14) 0.51301(13) 0.0711(8) Uani 1 1 d .
C00F C 0.7764(2) 0.62541(16) 0.25637(14) 0.0243(6) Uani 1 1 d .
C00G C 0.9597(2) 0.70986(15) 0.41544(14) 0.0229(6) Uani 1 1 d .
C00H C 0.7907(2) 0.60609(15) 0.42899(14) 0.0221(6) Uani 1 1 d .
C00I C 0.7022(2) 0.88792(15) 0.51390(14) 0.0229(6) Uani 1 1 d .
C00J C 1.0311(2) 0.70046(16) 0.47369(15) 0.0254(7) Uani 1 1 d .
H00J H 1.0031 0.6879 0.5133 0.030 Uiso 1 1 calc R
C00K C 0.5186(2) 0.84749(15) 0.25196(15) 0.0238(6) Uani 1 1 d .
C00L C 0.9312(2) 0.86795(15) 0.48677(15) 0.0245(6) Uani 1 1 d .
C00M C 0.7836(2) 0.74769(14) 0.48902(14) 0.0206(6) Uani 1 1 d .
H00A H 0.8372 0.7379 0.5283 0.025 Uiso 1 1 calc R
H00B H 0.7091 0.7356 0.4992 0.025 Uiso 1 1 calc R
C00N C 0.6851(2) 0.58418(16) 0.43851(15) 0.0258(7) Uani 1 1 d .
H00N H 0.6291 0.6179 0.4424 0.031 Uiso 1 1 calc R
C00O C 0.8736(3) 0.55612(16) 0.42549(15) 0.0265(7) Uani 1 1 d .
H00O H 0.9458 0.5711 0.4203 0.032 Uiso 1 1 calc R
C00P C 0.7063(2) 0.76972(15) 0.21491(14) 0.0212(6) Uani 1 1 d .
H00C H 0.6574 0.7608 0.1735 0.025 Uiso 1 1 calc R
H00D H 0.7828 0.7730 0.2048 0.025 Uiso 1 1 calc R
C00Q C 0.8713(3) 0.63384(17) 0.22679(16) 0.0314(7) Uani 1 1 d .
H00Q H 0.8926 0.6794 0.2138 0.038 Uiso 1 1 calc R
C00R C 0.5533(3) 0.67127(16) 0.26230(15) 0.0258(7) Uani 1 1 d .
C00S C 0.7007(2) 0.92028(15) 0.19867(14) 0.0229(6) Uani 1 1 d .
C00T C 0.8504(3) 0.48524(17) 0.42957(16) 0.0323(7) Uani 1 1 d .
H00T H 0.9065 0.4512 0.4272 0.039 Uiso 1 1 calc R
C00U C 0.4503(2) 0.82398(18) 0.19681(16) 0.0297(7) Uani 1 1 d .
H00U H 0.4801 0.8136 0.1573 0.036 Uiso 1 1 calc R
C00V C 0.6633(3) 0.51235(16) 0.44222(16) 0.0298(7) Uani 1 1 d .
H00V H 0.5917 0.4969 0.4483 0.036 Uiso 1 1 calc R
C00W C 0.5900(3) 0.87602(17) 0.50168(16) 0.0293(7) Uani 1 1 d .
H00W H 0.5622 0.8416 0.4701 0.035 Uiso 1 1 calc R
C00X C 0.7448(3) 0.46356(16) 0.43715(16) 0.0332(8) Uani 1 1 d .
H00X H 0.7287 0.4146 0.4389 0.040 Uiso 1 1 calc R
C00Y C 0.7423(3) 0.93773(16) 0.56054(15) 0.0294(7) Uani 1 1 d .
H00Y H 0.8190 0.9460 0.5695 0.035 Uiso 1 1 calc R
C00Z C 0.7450(3) 0.55825(16) 0.27442(16) 0.0327(8) Uani 1 1 d .
H00Z H 0.6793 0.5522 0.2937 0.039 Uiso 1 1 calc R
C010 C 0.9852(3) 0.85762(16) 0.55017(16) 0.0293(7) Uani 1 1 d .
H010 H 0.9471 0.8378 0.5833 0.035 Uiso 1 1 calc R
C011 C 1.1427(3) 0.70949(17) 0.47342(18) 0.0331(8) Uani 1 1 d .
H011 H 1.1917 0.7046 0.5130 0.040 Uiso 1 1 calc R
C012 C 0.8106(3) 0.93605(18) 0.19871(17) 0.0339(8) Uani 1 1 d .
H012 H 0.8642 0.9127 0.2286 0.041 Uiso 1 1 calc R
C013 C 0.4739(3) 0.86281(17) 0.30935(17) 0.0311(7) Uani 1 1 d .
H013 H 0.5197 0.8798 0.3469 0.037 Uiso 1 1 calc R
C014 C 0.5188(3) 0.91396(18) 0.53518(16) 0.0341(8) Uani 1 1 d .
H014 H 0.4421 0.9055 0.5267 0.041 Uiso 1 1 calc R
C015 C 0.4836(3) 0.67199(19) 0.31001(17) 0.0384(8) Uani 1 1 d .
H015 H 0.5083 0.6886 0.3531 0.046 Uiso 1 1 calc R
C016 C 0.6705(3) 0.97529(17) 0.59394(17) 0.0341(8) Uani 1 1 d .
H016 H 0.6982 1.0091 0.6261 0.041 Uiso 1 1 calc R
C017 C 0.9035(3) 0.50897(19) 0.23545(18) 0.0430(9) Uani 1 1 d .
H017 H 0.9473 0.4690 0.2286 0.052 Uiso 1 1 calc R
C018 C 0.2958(3) 0.83012(18) 0.25693(19) 0.0376(8) Uani 1 1 d .
H018 H 0.2195 0.8240 0.2587 0.045 Uiso 1 1 calc R
C019 C 0.3627(3) 0.85333(18) 0.31184(19) 0.0386(8) Uani 1 1 d .
H019 H 0.3326 0.8628 0.3514 0.046 Uiso 1 1 calc R
C01A C 0.3389(3) 0.81570(18) 0.19948(18) 0.0346(8) Uani 1 1 d .
H01A H 0.2922 0.8001 0.1617 0.042 Uiso 1 1 calc R
C01B C 0.5588(3) 0.96417(17) 0.58108(16) 0.0335(8) Uani 1 1 d .
H01B H 0.5097 0.9909 0.6036 0.040 Uiso 1 1 calc R
C01C C 0.6232(3) 0.95504(19) 0.15562(18) 0.0386(8) Uani 1 1 d .
H01C H 0.5475 0.9448 0.1554 0.046 Uiso 1 1 calc R
C01D C 0.9889(3) 0.89510(17) 0.43830(17) 0.0346(8) Uani 1 1 d .
H01D H 0.9529 0.9018 0.3949 0.041 Uiso 1 1 calc R
C01E C 0.7244(3) 0.74046(16) 0.35526(15) 0.0291(7) Uani 1 1 d .
H01E H 0.6528 0.7339 0.3728 0.035 Uiso 1 1 calc R
C01F C 0.9995(3) 0.7283(2) 0.35760(17) 0.0454(10) Uani 1 1 d .
H01F H 0.9505 0.7363 0.3185 0.054 Uiso 1 1 calc R
C01G C 0.7656(3) 1.01998(18) 0.11232(16) 0.0367(8) Uani 1 1 d .
H01G H 0.7877 1.0539 0.0825 0.044 Uiso 1 1 calc R
C01H C 0.9349(3) 0.5751(2) 0.21632(18) 0.0414(9) Uani 1 1 d .
H01H H 0.9998 0.5804 0.1960 0.050 Uiso 1 1 calc R
C01I C 0.6564(3) 1.0050(2) 0.11256(18) 0.0447(9) Uani 1 1 d .
H01I H 0.6030 1.0290 0.0830 0.054 Uiso 1 1 calc R
C01J C 0.3747(3) 0.6477(2) 0.2938(2) 0.0478(10) Uani 1 1 d .
H01J H 0.3273 0.6468 0.3270 0.057 Uiso 1 1 calc R
C01K C 0.8429(3) 0.98576(19) 0.15540(18) 0.0385(8) Uani 1 1 d .
H01K H 0.9185 0.9962 0.1555 0.046 Uiso 1 1 calc R
C01L C 0.8093(3) 0.50058(18) 0.26440(18) 0.0422(9) Uani 1 1 d .
H01L H 0.7885 0.4549 0.2775 0.051 Uiso 1 1 calc R
C01M C 1.0979(3) 0.9122(2) 0.4530(2) 0.0468(10) Uani 1 1 d .
H01M H 1.1373 0.9300 0.4195 0.056 Uiso 1 1 calc R
C01N C 1.1503(3) 0.9039(2) 0.5160(2) 0.0477(10) Uani 1 1 d .
H01N H 1.2251 0.9172 0.5260 0.057 Uiso 1 1 calc R
C01O C 1.0949(3) 0.87646(19) 0.56468(18) 0.0381(8) Uani 1 1 d .
H01O H 1.1316 0.8704 0.6080 0.046 Uiso 1 1 calc R
C01P C 1.1825(3) 0.7258(2) 0.4147(2) 0.0461(9) Uani 1 1 d .
H01P H 1.2592 0.7307 0.4139 0.055 Uiso 1 1 calc R
C01Q C 0.5116(3) 0.6480(2) 0.19912(18) 0.0434(9) Uani 1 1 d .
H01Q H 0.5579 0.6475 0.1653 0.052 Uiso 1 1 calc R
B01R B 1.0201(3) 0.79627(19) 0.17159(18) 0.0280(8) Uani 1 1 d .
B01S B 0.4790(3) 0.6990(2) 0.51807(19) 0.0339(9) Uani 1 1 d .
C01T C 0.3364(3) 0.6255(2) 0.2324(2) 0.0499(10) Uani 1 1 d .
H01T H 0.2626 0.6099 0.2225 0.060 Uiso 1 1 calc R
C01U C 0.4040(3) 0.6259(2) 0.1853(2) 0.0563(12) Uani 1 1 d .
H01U H 0.3772 0.6107 0.1420 0.068 Uiso 1 1 calc R
C01V C 1.1109(3) 0.7350(3) 0.35720(19) 0.0563(12) Uani 1 1 d .
H01V H 1.1391 0.7460 0.3173 0.068 Uiso 1 1 calc R

loop_
_atom_site_aniso_label
_atom_site_aniso_U_11
_atom_site_aniso_U_22
_atom_site_aniso_U_33
_atom_site_aniso_U_23
_atom_site_aniso_U_13
_atom_site_aniso_U_12
Ni01 0.0221(2) 0.01592(19) 0.0218(2) 0.00190(14) -0.00208(15) -0.00096(14)
P2 0.0190(4) 0.0175(4) 0.0221(4) 0.0012(3) 0.0006(3) -0.0020(3)
P003 0.0220(4) 0.0167(4) 0.0185(4) 0.0017(3) -0.0055(3) -0.0030(3)
P004 0.0238(4) 0.0189(4) 0.0183(4) -0.0002(3) -0.0051(3) -0.0045(3)
P5 0.0182(4) 0.0209(4) 0.0226(4) 0.0049(3) 0.0004(3) 0.0015(3)
Cl06 0.0594(6) 0.0177(4) 0.0297(4) 0.0019(3) 0.0047(4) 0.0017(3)
F007 0.0237(10) 0.0461(11) 0.0360(11) -0.0013(9) -0.0038(8) -0.0033(8)
F008 0.0353(11) 0.0376(11) 0.0496(12) -0.0020(9) -0.0067(9) 0.0042(9)
F009 0.0510(12) 0.0452(12) 0.0241(10) -0.0036(9) 0.0047(9) -0.0087(10)
F00A 0.0275(10) 0.0655(14) 0.0313(10) 0.0073(10) 0.0029(8) -0.0090(9)
F00B 0.0391(13) 0.0820(18) 0.0788(18) 0.0445(15) -0.0064(12) -0.0235(12)
F00C 0.0710(16) 0.0902(19) 0.0323(12) -0.0216(12) -0.0168(11) 0.0447(14)
F00D 0.0300(12) 0.128(2) 0.0526(14) -0.0294(15) 0.0044(10) 0.0132(13)
F00E 0.0807(19) 0.0601(16) 0.0733(17) 0.0045(13) 0.0131(14) -0.0424(14)
C00F 0.0268(16) 0.0224(15) 0.0210(15) 0.0011(12) -0.0073(12) -0.0010(12)
C00G 0.0244(15) 0.0225(15) 0.0221(15) -0.0026(12) 0.0039(12) -0.0088(12)
C00H 0.0247(15) 0.0190(14) 0.0208(15) 0.0012(12) -0.0049(12) -0.0027(12)
C00I 0.0263(16) 0.0186(14) 0.0241(15) 0.0067(12) 0.0041(12) 0.0022(12)
C00J 0.0226(15) 0.0257(16) 0.0281(16) 0.0035(13) 0.0040(13) 0.0033(12)
C00K 0.0196(15) 0.0232(15) 0.0286(16) 0.0057(12) 0.0025(12) 0.0038(12)
C00L 0.0232(15) 0.0197(14) 0.0304(17) -0.0041(12) 0.0028(13) -0.0050(12)
C00M 0.0150(14) 0.0180(14) 0.0281(16) 0.0039(12) 0.0007(12) -0.0032(11)
C00N 0.0246(16) 0.0225(15) 0.0292(16) 0.0019(13) -0.0007(13) 0.0002(12)
C00O 0.0245(16) 0.0249(16) 0.0292(16) 0.0020(13) 0.0006(13) 0.0007(13)
C00P 0.0160(14) 0.0232(15) 0.0243(15) 0.0058(12) 0.0023(12) 0.0005(11)
C00Q 0.0274(17) 0.0282(17) 0.0363(18) 0.0037(14) -0.0049(14) 0.0032(13)
C00R 0.0271(16) 0.0229(15) 0.0283(16) -0.0021(13) 0.0067(13) -0.0044(13)
C00S 0.0257(16) 0.0200(15) 0.0225(15) 0.0028(12) 0.0010(12) -0.0007(12)
C00T 0.0379(19) 0.0227(16) 0.0353(18) 0.0005(14) 0.0006(15) 0.0063(14)
C00U 0.0223(16) 0.0399(18) 0.0263(16) 0.0068(14) 0.0002(13) 0.0035(14)
C00V 0.0273(17) 0.0276(17) 0.0332(18) 0.0040(14) -0.0007(14) -0.0099(13)
C00W 0.0299(17) 0.0302(17) 0.0274(17) 0.0013(13) 0.0025(14) -0.0020(14)
C00X 0.047(2) 0.0181(15) 0.0329(18) 0.0038(13) -0.0010(15) -0.0053(14)
C00Y 0.0336(18) 0.0236(16) 0.0301(17) -0.0010(13) 0.0006(14) 0.0008(13)
C00Z 0.0419(19) 0.0251(17) 0.0286(17) -0.0011(13) -0.0048(15) -0.0032(14)
C010 0.0254(16) 0.0298(17) 0.0324(17) -0.0044(14) 0.0028(14) -0.0074(13)
C011 0.0257(17) 0.0296(17) 0.044(2) -0.0008(15) 0.0027(15) 0.0012(13)
C012 0.0277(17) 0.0340(18) 0.0388(19) 0.0111(15) -0.0006(15) -0.0017(14)
C013 0.0289(17) 0.0270(16) 0.0381(19) -0.0052(14) 0.0069(14) 0.0028(13)
C014 0.0276(17) 0.0406(19) 0.0345(18) 0.0090(15) 0.0052(14) 0.0053(15)
C015 0.046(2) 0.043(2) 0.0273(18) 0.0025(15) 0.0094(16) 0.0050(17)
C016 0.044(2) 0.0265(17) 0.0317(18) -0.0017(14) 0.0056(15) 0.0044(15)
C017 0.053(2) 0.0324(19) 0.038(2) -0.0037(16) -0.0142(18) 0.0200(17)
C018 0.0199(16) 0.0342(18) 0.060(2) 0.0022(17) 0.0098(16) 0.0009(14)
C019 0.0342(19) 0.0342(19) 0.051(2) -0.0047(16) 0.0200(17) 0.0055(15)
C01A 0.0222(16) 0.0378(19) 0.042(2) 0.0075(16) -0.0038(15) 0.0014(14)
C01B 0.042(2) 0.0292(17) 0.0314(18) 0.0076(14) 0.0116(15) 0.0131(15)
C01C 0.0289(18) 0.042(2) 0.043(2) 0.0166(17) -0.0063(15) -0.0051(15)
C01D 0.0359(19) 0.0338(18) 0.0342(18) 0.0024(15) 0.0052(15) -0.0149(15)
C01E 0.0392(19) 0.0243(16) 0.0211(15) -0.0016(12) -0.0071(14) -0.0024(14)
C01F 0.043(2) 0.069(3) 0.0243(18) -0.0023(17) 0.0045(15) -0.0273(19)
C01G 0.048(2) 0.0353(19) 0.0259(17) 0.0081(14) 0.0030(15) -0.0118(16)
C01H 0.0323(19) 0.047(2) 0.043(2) 0.0014(17) -0.0027(16) 0.0119(16)
C01I 0.042(2) 0.047(2) 0.041(2) 0.0231(18) -0.0099(17) -0.0050(17)
C01J 0.033(2) 0.058(2) 0.057(3) 0.010(2) 0.0253(19) -0.0021(18)
C01K 0.0297(18) 0.044(2) 0.043(2) 0.0073(17) 0.0068(16) -0.0084(16)
C01L 0.061(3) 0.0240(17) 0.037(2) 0.0003(15) -0.0121(18) 0.0019(17)
C01M 0.041(2) 0.052(2) 0.049(2) 0.0000(18) 0.0115(18) -0.0253(18)
C01N 0.0248(18) 0.057(2) 0.061(3) -0.009(2) 0.0047(18) -0.0190(17)
C01O 0.0270(18) 0.046(2) 0.039(2) -0.0086(16) -0.0042(15) -0.0086(16)
C01P 0.0287(19) 0.057(2) 0.056(2) -0.007(2) 0.0168(17) -0.0125(17)
C01Q 0.0278(18) 0.062(2) 0.041(2) -0.0268(19) 0.0079(16) -0.0143(17)
B01R 0.0220(18) 0.0299(19) 0.0308(19) 0.0007(15) -0.0012(15) -0.0069(15)
B01S 0.028(2) 0.048(2) 0.028(2) -0.0022(17) 0.0085(16) -0.0085(17)
C01T 0.033(2) 0.057(3) 0.059(3) -0.017(2) 0.0077(19) -0.0163(18)
C01U 0.032(2) 0.073(3) 0.064(3) -0.034(2) 0.0067(19) -0.015(2)
C01V 0.044(2) 0.094(3) 0.034(2) -0.003(2) 0.0129(18) -0.028(2)

loop_
_atom_type_symbol
_atom_type_description
_atom_type_scat_dispersion_real
_atom_type_scat_dispersion_imag
_atom_type_scat_source
C C 0.0033 0.0016 'International Tables Vol C Tables 4.2.6.8 and 6.1.1.4'
H H 0.0000 0.0000 'International Tables Vol C Tables 4.2.6.8 and 6.1.1.4'
B B 0.0013 0.0007 'International Tables Vol C Tables 4.2.6.8 and 6.1.1.4'
Cl Cl 0.1484 0.1585 'International Tables Vol C Tables 4.2.6.8 and 6.1.1.4'
F F 0.0171 0.0103 'International Tables Vol C Tables 4.2.6.8 and 6.1.1.4'
Ni Ni 0.3393 1.1124 'International Tables Vol C Tables 4.2.6.8 and 6.1.1.4'
P P 0.1023 0.0942 'International Tables Vol C Tables 4.2.6.8 and 6.1.1.4'

loop_
_geom_angle_atom_site_label_1
_geom_angle_atom_site_label_2
_geom_angle_atom_site_label_3
_geom_angle
P5 Ni01 P2 173.88(3)
Cl06 Ni01 P2 88.68(3)
Cl06 Ni01 P5 89.96(3)
C01E Ni01 P2 89.96(9)
C01E Ni01 P5 90.71(9)
C01E Ni01 Cl06 173.37(11)
C00I P2 Ni01 114.68(10)
C00I P2 C00M 104.99(13)
C00L P2 Ni01 113.73(11)
C00L P2 C00I 109.67(14)
C00L P2 C00M 105.94(13)
C00M P2 Ni01 107.03(10)
C00G P003 C00H 108.08(14)
C00G P003 C00M 107.24(13)
C00G P003 C01E 116.71(15)
C00H P003 C01E 113.96(14)
C00M P003 C00H 110.74(14)
C00M P003 C01E 99.60(14)
C00F P004 C00P 110.20(14)
C00F P004 C01E 116.67(14)
C00P P004 C01E 106.08(14)
C00R P004 C00F 107.05(14)
C00R P004 C00P 107.44(14)
C00R P004 C01E 109.08(15)
C00K P5 Ni01 107.08(10)
C00K P5 C00P 105.96(13)
C00P P5 Ni01 106.21(9)
C00S P5 Ni01 123.39(10)
C00S P5 C00K 109.20(14)
C00S P5 C00P 103.73(13)
C00Q C00F P004 121.4(2)
C00Q C00F C00Z 119.7(3)
C00Z C00F P004 118.9(2)
C00J C00G P003 117.7(2)
C01F C00G P003 121.7(3)
C01F C00G C00J 120.7(3)
C00N C00H P003 119.0(2)
C00N C00H C00O 120.1(3)
C00O C00H P003 120.9(2)
C00W C00I P2 118.0(2)
C00Y C00I P2 122.3(2)
C00Y C00I C00W 119.5(3)
C00G C00J H00J 120.1
C011 C00J C00G 119.7(3)
C011 C00J H00J 120.1
C00U C00K P5 122.1(2)
C013 C00K P5 118.3(2)
C013 C00K C00U 119.4(3)
C010 C00L P2 121.9(2)
C01D C00L P2 118.5(2)
C01D C00L C010 119.4(3)
P2 C00M H00A 110.9
P2 C00M H00B 110.9
P003 C00M P2 104.48(15)
P003 C00M H00A 110.9
P003 C00M H00B 110.9
H00A C00M H00B 108.9
C00H C00N H00N 120.4
C00V C00N C00H 119.1(3)
C00V C00N H00N 120.4
C00H C00O H00O 120.1
C00T C00O C00H 119.8(3)
C00T C00O H00O 120.1
P004 C00P P5 106.05(15)
P004 C00P H00C 110.5
P004 C00P H00D 110.5
P5 C00P H00C 110.5
P5 C00P H00D 110.5
H00C C00P H00D 108.7
C00F C00Q H00Q 120.2
C00F C00Q C01H 119.6(3)
C01H C00Q H00Q 120.2
C015 C00R P004 125.4(3)
C015 C00R C01Q 118.0(3)
C01Q C00R P004 116.5(2)
C012 C00S P5 117.4(2)
C01C C00S P5 123.1(2)
C01C C00S C012 119.5(3)
C00O C00T H00T 120.0
C00O C00T C00X 119.9(3)
C00X C00T H00T 120.0
C00K C00U H00U 120.0
C01A C00U C00K 120.0(3)
C01A C00U H00U 120.0
C00N C00V H00V 119.8
C00X C00V C00N 120.3(3)
C00X C00V H00V 119.8
C00I C00W H00W 119.9
C014 C00W C00I 120.3(3)
C014 C00W H00W 119.9
C00T C00X H00X 119.7
C00V C00X C00T 120.6(3)
C00V C00X H00X 119.7
C00I C00Y H00Y 120.1
C016 C00Y C00I 119.8(3)
C016 C00Y H00Y 120.1
C00F C00Z H00Z 120.0
C01L C00Z C00F 120.1(3)
C01L C00Z H00Z 120.0
C00L C010 H010 120.1
C01O C010 C00L 119.8(3)
C01O C010 H010 120.1
C00J C011 H011 120.4
C00J C011 C01P 119.3(3)
C01P C011 H011 120.4
C00S C012 H012 119.8
C00S C012 C01K 120.4(3)
C01K C012 H012 119.8
C00K C013 H013 120.0
C019 C013 C00K 120.1(3)
C019 C013 H013 120.0
C00W C014 H014 119.9
C00W C014 C01B 120.2(3)
C01B C014 H014 119.9
C00R C015 H015 120.5
C00R C015 C01J 119.0(3)
C01J C015 H015 120.5
C00Y C016 H016 119.7
C00Y C016 C01B 120.7(3)
C01B C016 H016 119.7
C01H C017 H017 119.7
C01L C017 H017 119.7
C01L C017 C01H 120.5(3)
C019 C018 H018 119.8
C01A C018 H018 119.8
C01A C018 C019 120.4(3)
C013 C019 H019 120.0
C018 C019 C013 120.0(3)
C018 C019 H019 120.0
C00U C01A H01A 120.0
C018 C01A C00U 120.0(3)
C018 C01A H01A 120.0
C014 C01B H01B 120.2
C016 C01B C014 119.5(3)
C016 C01B H01B 120.2
C00S C01C H01C 120.2
C00S C01C C01I 119.7(3)
C01I C01C H01C 120.2
C00L C01D H01D 119.9
C01M C01D C00L 120.1(3)
C01M C01D H01D 119.9
Ni01 C01E H01E 100.7
P003 C01E Ni01 112.39(15)
P003 C01E P004 121.13(18)
P003 C01E H01E 100.7
P004 C01E Ni01 116.29(16)
P004 C01E H01E 100.7
C00G C01F H01F 120.4
C01V C01F C00G 119.3(3)
C01V C01F H01F 120.4
C01I C01G H01G 120.1
C01I C01G C01K 119.8(3)
C01K C01G H01G 120.1
C00Q C01H H01H 120.1
C017 C01H C00Q 119.9(4)
C017 C01H H01H 120.1
C01C C01I H01I 119.7
C01G C01I C01C 120.6(3)
C01G C01I H01I 119.7
C015 C01J H01J 119.1
C01T C01J C015 121.8(3)
C01T C01J H01J 119.1
C012 C01K H01K 120.0
C01G C01K C012 120.0(3)
C01G C01K H01K 120.0
C00Z C01L H01L 119.9
C017 C01L C00Z 120.2(3)
C017 C01L H01L 119.9
C01D C01M H01M 119.8
C01D C01M C01N 120.5(3)
C01N C01M H01M 119.8
C01M C01N H01N 119.8
C01M C01N C01O 120.3(3)
C01O C01N H01N 119.8
C010 C01O H01O 120.1
C01N C01O C010 119.8(3)
C01N C01O H01O 120.1
C011 C01P H01P 119.7
C01V C01P C011 120.5(3)
C01V C01P H01P 119.7
C00R C01Q H01Q 119.5
C01U C01Q C00R 120.9(3)
C01U C01Q H01Q 119.5
F008 B01R F007 110.0(3)
F00B B01R F007 108.5(3)
F00B B01R F008 109.3(3)
F00B B01R F00C 111.6(3)
F00C B01R F007 109.2(3)
F00C B01R F008 108.1(3)
F00A B01S F009 107.1(3)
F00D B01S F009 109.9(3)
F00D B01S F00A 109.1(3)
F00D B01S F00E 111.4(3)
F00E B01S F009 108.7(3)
F00E B01S F00A 110.5(3)
C01J C01T H01T 120.4
C01U C01T C01J 119.3(4)
C01U C01T H01T 120.4
C01Q C01U H01U 119.5
C01T C01U C01Q 120.9(4)
C01T C01U H01U 119.5
C01F C01V C01P 120.5(3)
C01F C01V H01V 119.8
C01P C01V H01V 119.8

loop_
_geom_bond_atom_site_label_1
_geom_bond_atom_site_label_2
_geom_bond_distance
Ni01 P2 2.1945(8)
Ni01 P5 2.1891(8)
Ni01 Cl06 2.1755(8)
Ni01 C01E 1.990(3)
P2 C00I 1.816(3)
P2 C00L 1.806(3)
P2 C00M 1.846(3)
P003 C00G 1.783(3)
P003 C00H 1.797(3)
P003 C00M 1.794(3)
P003 C01E 1.801(3)
P004 C00F 1.802(3)
P004 C00P 1.803(3)
P004 C00R 1.796(3)
P004 C01E 1.834(3)
P5 C00K 1.815(3)
P5 C00P 1.840(3)
P5 C00S 1.809(3)
F007 B01R 1.395(4)
F008 B01R 1.387(4)
F009 B01S 1.401(4)
F00A B01S 1.398(4)
F00B B01R 1.367(4)
F00C B01R 1.368(4)
F00D B01S 1.367(5)
F00E B01S 1.367(5)
C00F C00Q 1.390(5)
C00F C00Z 1.392(4)
C00G C00J 1.400(4)
C00G C01F 1.383(4)
C00H C00N 1.399(4)
C00H C00O 1.400(4)
C00I C00W 1.388(4)
C00I C00Y 1.387(4)
C00J H00J 0.9500
C00J C011 1.383(4)
C00K C00U 1.391(4)
C00K C013 1.389(4)
C00L C010 1.394(4)
C00L C01D 1.389(4)
C00M H00A 0.9900
C00M H00B 0.9900
C00N H00N 0.9500
C00N C00V 1.390(4)
C00O H00O 0.9500
C00O C00T 1.377(4)
C00P H00C 0.9900
C00P H00D 0.9900
C00Q H00Q 0.9500
C00Q C01H 1.392(5)
C00R C015 1.378(5)
C00R C01Q 1.400(5)
C00S C012 1.383(4)
C00S C01C 1.380(4)
C00T H00T 0.9500
C00T C00X 1.388(5)
C00U H00U 0.9500
C00U C01A 1.386(4)
C00V H00V 0.9500
C00V C00X 1.377(5)
C00W H00W 0.9500
C00W C014 1.380(5)
C00X H00X 0.9500
C00Y H00Y 0.9500
C00Y C016 1.381(5)
C00Z H00Z 0.9500
C00Z C01L 1.378(5)
C010 H010 0.9500
C010 C01O 1.390(4)
C011 H011 0.9500
C011 C01P 1.388(5)
C012 H012 0.9500
C012 C01K 1.385(5)
C013 H013 0.9500
C013 C019 1.386(5)
C014 H014 0.9500
C014 C01B 1.382(5)
C015 H015 0.9500
C015 C01J 1.414(5)
C016 H016 0.9500
C016 C01B 1.381(5)
C017 H017 0.9500
C017 C01H 1.381(5)
C017 C01L 1.375(6)
C018 H018 0.9500
C018 C019 1.378(5)
C018 C01A 1.377(5)
C019 H019 0.9500
C01A H01A 0.9500
C01B H01B 0.9500
C01C H01C 0.9500
C01C C01I 1.389(5)
C01D H01D 0.9500
C01D C01M 1.374(5)
C01E H01E 1.0000
C01F H01F 0.9500
C01F C01V 1.377(5)
C01G H01G 0.9500
C01G C01I 1.373(5)
C01G C01K 1.374(5)
C01H H01H 0.9500
C01I H01I 0.9500
C01J H01J 0.9500
C01J C01T 1.352(6)
C01K H01K 0.9500
C01L H01L 0.9500
C01M H01M 0.9500
C01M C01N 1.375(6)
C01N H01N 0.9500
C01N C01O 1.378(5)
C01O H01O 0.9500
C01P H01P 0.9500
C01P C01V 1.388(6)
C01Q H01Q 0.9500
C01Q C01U 1.382(5)
C01T H01T 0.9500
C01T C01U 1.352(6)
C01U H01U 0.9500
C01V H01V 0.9500

loop_
_geom_torsion_atom_site_label_1
_geom_torsion_atom_site_label_2
_geom_torsion_atom_site_label_3
_geom_torsion_atom_site_label_4
_geom_torsion
Ni01 P2 C00I C00W 48.3(3)
Ni01 P2 C00I C00Y -127.8(2)
Ni01 P2 C00L C010 -169.0(2)
Ni01 P2 C00L C01D 6.4(3)
Ni01 P2 C00M P003 33.00(14)
Ni01 P5 C00K C00U -155.4(2)
Ni01 P5 C00K C013 19.2(3)
Ni01 P5 C00P P004 40.22(14)
Ni01 P5 C00S C012 46.6(3)
Ni01 P5 C00S C01C -135.8(3)
P2 C00I C00W C014 -175.5(2)
P2 C00I C00Y C016 175.5(2)
P2 C00L C010 C01O 177.2(3)
P2 C00L C01D C01M -176.2(3)
P003 C00G C00J C011 -179.2(2)
P003 C00G C01F C01V -178.8(3)
P003 C00H C00N C00V 176.2(2)
P003 C00H C00O C00T -176.5(2)
P004 C00F C00Q C01H 177.9(2)
P004 C00F C00Z C01L -177.2(2)
P004 C00R C015 C01J 179.9(3)
P004 C00R C01Q C01U -179.0(3)
P5 C00K C00U C01A 174.2(2)
P5 C00K C013 C019 -173.4(3)
P5 C00S C012 C01K 177.0(3)
P5 C00S C01C C01I -177.1(3)
C00F P004 C00P P5 -158.45(13)
C00F P004 C00R C015 120.3(3)
C00F P004 C00R C01Q -61.5(3)
C00F P004 C01E Ni01 132.66(17)
C00F P004 C01E P003 -10.0(3)
C00F C00Q C01H C017 -0.1(5)
C00F C00Z C01L C017 -1.2(5)
C00G P003 C00H C00N 174.9(2)
C00G P003 C00H C00O -6.8(3)
C00G P003 C00M P2 72.32(16)
C00G P003 C01E Ni01 -63.8(2)
C00G P003 C01E P004 80.1(2)
C00G C00J C011 C01P -1.8(5)
C00G C01F C01V C01P -2.3(7)
C00H P003 C00G C00J -71.8(3)
C00H P003 C00G C01F 109.3(3)
C00H P003 C00M P2 -169.96(13)
C00H P003 C01E Ni01 169.03(15)
C00H P003 C01E P004 -47.0(3)
C00H C00N C00V C00X 0.6(5)
C00H C00O C00T C00X 0.0(5)
C00I P2 C00L C010 61.1(3)
C00I P2 C00L C01D -123.5(3)
C00I P2 C00M P003 155.29(14)
C00I C00W C014 C01B 0.1(5)
C00I C00Y C016 C01B -0.5(5)
C00J C00G C01F C01V 2.3(6)
C00J C011 C01P C01V 1.9(6)
C00K P5 C00P P004 -73.44(17)
C00K P5 C00S C012 173.6(2)
C00K P5 C00S C01C -8.8(3)
C00K C00U C01A C018 -0.6(5)
C00K C013 C019 C018 -1.4(5)
C00L P2 C00I C00W 177.7(2)
C00L P2 C00I C00Y 1.6(3)
C00L P2 C00M P003 -88.68(16)
C00L C010 C01O C01N -1.3(5)
C00L C01D C01M C01N -1.2(6)
C00M P2 C00I C00W -68.9(3)
C00M P2 C00I C00Y 115.1(3)
C00M P2 C00L C010 -51.7(3)
C00M P2 C00L C01D 123.7(3)
C00M P003 C00G C00J 47.6(3)
C00M P003 C00G C01F -131.3(3)
C00M P003 C00H C00N 57.7(3)
C00M P003 C00H C00O -124.0(2)
C00M P003 C01E Ni01 51.11(19)
C00M P003 C01E P004 -165.0(2)
C00N C00H C00O C00T 1.8(5)
C00N C00V C00X C00T 1.3(5)
C00O C00H C00N C00V -2.1(4)
C00O C00T C00X C00V -1.5(5)
C00P P004 C00F C00Q 28.9(3)
C00P P004 C00F C00Z -152.4(2)
C00P P004 C00R C015 -121.4(3)
C00P P004 C00R C01Q 56.9(3)
C00P P004 C01E Ni01 9.5(2)
C00P P004 C01E P003 -133.1(2)
C00P P5 C00K C00U -42.3(3)
C00P P5 C00K C013 132.2(2)
C00P P5 C00S C012 -73.8(3)
C00P P5 C00S C01C 103.9(3)
C00Q C00F C00Z C01L 1.5(5)
C00R P004 C00F C00Q 145.4(3)
C00R P004 C00F C00Z -35.8(3)
C00R P004 C00P P5 85.26(17)
C00R P004 C01E Ni01 -105.95(19)
C00R P004 C01E P003 111.4(2)
C00R C015 C01J C01T -1.8(6)
C00R C01Q C01U C01T -0.5(7)
C00S P5 C00K C00U 68.9(3)
C00S P5 C00K C013 -116.6(2)
C00S P5 C00P P004 171.60(14)
C00S C012 C01K C01G 0.3(5)
C00S C01C C01I C01G 0.2(6)
C00U C00K C013 C019 1.3(5)
C00W C00I C00Y C016 -0.5(4)
C00W C014 C01B C016 -1.0(5)
C00Y C00I C00W C014 0.7(4)
C00Y C016 C01B C014 1.2(5)
C00Z C00F C00Q C01H -0.9(5)
C010 C00L C01D C01M -0.7(5)
C011 C01P C01V C01F 0.2(7)
C012 C00S C01C C01I 0.5(5)
C013 C00K C00U C01A -0.3(5)
C015 C00R C01Q C01U -0.6(6)
C015 C01J C01T C01U 0.7(7)
C019 C018 C01A C00U 0.5(5)
C01A C018 C019 C013 0.5(5)
C01C C00S C012 C01K -0.7(5)
C01D C00L C010 C01O 1.9(5)
C01D C01M C01N C01O 1.8(6)
C01E P003 C00G C00J 158.2(2)
C01E P003 C00G C01F -20.7(3)
C01E P003 C00H C00N -53.6(3)
C01E P003 C00H C00O 124.7(3)
C01E P003 C00M P2 -49.66(16)
C01E P004 C00F C00Q -92.1(3)
C01E P004 C00F C00Z 86.6(3)
C01E P004 C00P P5 -31.30(18)
C01E P004 C00R C015 -6.8(3)
C01E P004 C00R C01Q 171.5(3)
C01F C00G C00J C011 -0.2(5)
C01H C017 C01L C00Z 0.2(5)
C01I C01G C01K C012 0.3(6)
C01J C01T C01U C01Q 0.4(7)
C01K C01G C01I C01C -0.6(6)
C01L C017 C01H C00Q 0.5(5)
C01M C01N C01O C010 -0.6(6)
C01Q C00R C015 C01J 1.7(5)
